data_1533780
loop_
_publ_author_name
'Tursina, A.I.'
'Gribanov, A.V.'
'Seropegin, Yu.D.'
'Bodak, O.I.'

_publ_section_title
;
 Crystal structures of the ternary cerium rhodium silicides Ce2 Rh12 Si7
 and Ce6 Rh30 Si19
;
_journal_name_full 'Journal of Alloys Compd.'
_journal_page_first 142
_journal_page_last 145
_journal_volume 367
_journal_year 2004
_chemical_formula_sum 'Ce6 Rh30 Si19'
_space_group_IT_number 176
_symmetry_space_group_name_Hall '-P 6c'
_symmetry_space_group_name_H-M 'P 63/m'
_cell_angle_alpha 90
_cell_angle_beta 90
_cell_angle_gamma 120
_cell_formula_units_Z 1
_cell_length_a 15.698
_cell_length_b 15.698
_cell_length_c 3.8571
_cell_volume 823.152
_citation_journal_id_ASTM JALCEU
_cod_data_source_file Tursina_JALCEU_2004_1398.cif
_cod_data_source_block Ce6Rh30Si19
_cod_original_cell_volume 823.1523
_cod_database_code 1533780

loop_
_symmetry_equiv_pos_as_xyz
x,y,z
x-y,x,z+1/2
-y,x-y,z
-x,-y,z+1/2
-x+y,-x,z
y,-x+y,z+1/2
-x,-y,-z
-x+y,-x,-z-1/2
y,-x+y,-z
x,y,-z-1/2
x-y,x,-z
-y,x-y,-z-1/2

loop_
_atom_site_label
_atom_site_type_symbol
_atom_site_fract_x
_atom_site_fract_y
_atom_site_fract_z
_atom_site_occupancy
_atom_site_U_iso_or_equiv
Si5 Si 0 0 0 0.2 0.0
Si1 Si 0.06365 0.43524 0.25 1 0.0
Ce1 Ce 0.29585 0.39654 0.25 1 0.0
Rh5 Rh 0.12067 0.15086 0.25 1 0.0
Rh4 Rh 0.4162 0.26385 0.25 1 0.0
Si2 Si 0.25359 0.12196 0.25 1 0.0
Si3 Si 0.55986 0.24161 0.25 1 0.0
Rh1 Rh 0.04375 0.27353 0.25 1 0.0
Rh2 Rh 0.53684 0.07531 0.25 1 0.0
Si4 Si 0 0 0.25 0.3 0.0
Rh3 Rh 0.2238 0.57226 0.25 1 0.0
